data_4333944
loop_
_publ_author_name
'Jeongho Yeon'
'Mark D. Smith'
'Athena S. Sefat'
'Hans-Conrad zur Loye'

_publ_section_title
;
 Crystal Growth, Structural Characterization, and Magnetic Properties of
 New Uranium(IV) Containing Mixed Metal Oxalates: Na2U2M(C2O4)6(H2O)4 (M =
 Mn2+, Fe2+, Co2+, and Zn2+)
;
_journal_name_full 'Inorganic Chemistry'
_journal_page_first 2199
_journal_page_last 2207
_journal_paper_doi 10.1021/ic3026733
_journal_volume 52
_journal_year 2013
_chemical_formula_moiety 'C12 H8 Fe Na2 O28 U2'
_chemical_formula_sum 'C12 H8 Fe Na2 O28 U2'
_chemical_formula_weight 1178.07
_chemical_name_systematic
; 
 ? 
;
_space_group_IT_number 2
_symmetry_cell_setting triclinic
_symmetry_space_group_name_Hall '-P 1'
_symmetry_space_group_name_H-M 'P -1'
_atom_sites_solution_hydrogens geom
_atom_sites_solution_primary direct
_atom_sites_solution_secondary difmap
_audit_creation_method SHELXL-97
_cell_angle_alpha 75.622(2)
_cell_angle_beta 85.269(2)
_cell_angle_gamma 68.674(2)
_cell_formula_units_Z 1
_cell_length_a 6.4504(7)
_cell_length_b 7.8759(8)
_cell_length_c 12.7802(13)
_cell_measurement_reflns_used 6411
_cell_measurement_temperature 295(2)
_cell_measurement_theta_max 29.996
_cell_measurement_theta_min 2.856
_cell_volume 585.85(11)
_computing_cell_refinement 'SAINT-Plus Version 6.45 (Bruker, 2001)'
_computing_data_collection 'SMART Version 5.625 (Bruker, 2001)'
_computing_data_reduction 'SAINT-Plus Version 6.45 (Bruker, 2001)'
_computing_molecular_graphics various
_computing_publication_material 'SHELXTL Version 6.14 (Bruker, 2000)'
_computing_structure_refinement 'SHELXL-97 (Sheldrick, 1997)'
_computing_structure_solution 'SHELXS-97 (Sheldrick, 1990)'
_diffrn_ambient_temperature 295(2)
_diffrn_measured_fraction_theta_full 0.993
_diffrn_measured_fraction_theta_max 0.993
_diffrn_measurement_device_type 'Bruker SMART APEX CCD diffractometer'
_diffrn_measurement_method 'omega scans'
_diffrn_radiation_monochromator graphite
_diffrn_radiation_source 'fine-focus sealed tube'
_diffrn_radiation_type MoK\a
_diffrn_radiation_wavelength 0.71073
_diffrn_reflns_av_R_equivalents 0.0580
_diffrn_reflns_av_sigmaI/netI 0.0592
_diffrn_reflns_limit_h_max 9
_diffrn_reflns_limit_h_min -9
_diffrn_reflns_limit_k_max 11
_diffrn_reflns_limit_k_min -10
_diffrn_reflns_limit_l_max 17
_diffrn_reflns_limit_l_min 0
_diffrn_reflns_number 3896
_diffrn_reflns_theta_full 30.07
_diffrn_reflns_theta_max 30.07
_diffrn_reflns_theta_min 1.64
_exptl_absorpt_coefficient_mu 14.573
_exptl_absorpt_correction_T_max 1.0000
_exptl_absorpt_correction_T_min 0.6745
_exptl_absorpt_correction_type multi-scan
_exptl_absorpt_process_details 'SADABS Version 2.05 (Bruker, 2001)'
_exptl_crystal_colour 'light green'
_exptl_crystal_density_diffrn 3.339
_exptl_crystal_description plate
_exptl_crystal_F_000 536
_exptl_crystal_size_max 0.08
_exptl_crystal_size_mid 0.06
_exptl_crystal_size_min 0.05
_refine_diff_density_max 1.776
_refine_diff_density_min -1.792
_refine_diff_density_rms 0.241
_refine_ls_extinction_method none
_refine_ls_goodness_of_fit_ref 0.974
_refine_ls_hydrogen_treatment mixed
_refine_ls_matrix_type full
_refine_ls_number_parameters 219
_refine_ls_number_reflns 3896
_refine_ls_number_restraints 5
_refine_ls_restrained_S_all 0.973
_refine_ls_R_factor_all 0.0339
_refine_ls_R_factor_gt 0.0300
_refine_ls_shift/su_max 0.000
_refine_ls_shift/su_mean 0.000
_refine_ls_structure_factor_coef Fsqd
_refine_ls_weighting_details 'calc w=1/[\s^2^(Fo^2^)+(0.0227P)^2^+0.0000P] where P=(Fo^2^+2Fc^2^)/3'
_refine_ls_weighting_scheme calc
_refine_ls_wR_factor_gt 0.0584
_refine_ls_wR_factor_ref 0.0593
_reflns_number_gt 3382
_reflns_number_total 3438
_reflns_threshold_expression >2sigma(I)
_cod_data_source_file ic3026733_si_002_2.cif
_cod_data_source_block Na2U2Fe(C2O4)6(H2O)4
_cod_database_code 4333944

loop_
_symmetry_equiv_pos_as_xyz
'x, y, z'
'-x, -y, -z'

loop_
_atom_site_label
_atom_site_type_symbol
_atom_site_fract_x
_atom_site_fract_y
_atom_site_fract_z
_atom_site_U_iso_or_equiv
_atom_site_adp_type
_atom_site_occupancy
_atom_site_symmetry_multiplicity
_atom_site_calc_flag
_atom_site_refinement_flags
U1 U 0.23511(3) 0.66059(3) 0.196284(17) 0.01072(5) Uani 1 1 d .
Fe1 Fe 0.5000 0.0000 0.5000 0.0198(3) Uani 1 2 d S
Na1 Na 0.2581(4) 0.1607(4) 0.21277(19) 0.0265(6) Uani 1 1 d .
C1 C -0.3087(9) 0.7467(8) 0.2266(4) 0.0131(11) Uani 1 1 d .
C2 C -0.2181(9) 0.5414(8) 0.2205(4) 0.0157(12) Uani 1 1 d .
C3 C 0.1952(9) 0.6156(8) 0.4593(4) 0.0144(11) Uani 1 1 d .
C4 C 0.2997(9) 0.4131(8) 0.4429(5) 0.0158(12) Uani 1 1 d .
C5 C 0.4753(9) 0.4090(8) 0.0211(5) 0.0138(11) Uani 1 1 d .
C6 C 0.0277(9) 1.0663(8) 0.0257(4) 0.0135(11) Uani 1 1 d .
O1 O -0.1674(6) 0.8210(6) 0.2305(3) 0.0202(9) Uani 1 1 d .
O2 O -0.0100(6) 0.4705(5) 0.2100(3) 0.0173(9) Uani 1 1 d .
O3 O -0.3564(6) 0.4641(6) 0.2259(3) 0.0206(9) Uani 1 1 d .
O4 O -0.5161(6) 0.8259(6) 0.2271(3) 0.0178(9) Uani 1 1 d .
O5 O 0.1714(7) 0.7390(6) 0.3685(3) 0.0188(9) Uani 1 1 d .
O6 O 0.3143(6) 0.4019(6) 0.3452(3) 0.0166(8) Uani 1 1 d .
O7 O 0.3622(7) 0.2787(6) 0.5226(3) 0.0208(9) Uani 1 1 d .
O8 O 0.1449(7) 0.6450(6) 0.5482(3) 0.0256(10) Uani 1 1 d .
O9 O 0.3652(6) 0.3998(6) 0.1076(3) 0.0152(8) Uani 1 1 d .
O10 O 0.5445(7) 0.2860(6) -0.0319(3) 0.0179(9) Uani 1 1 d .
O11 O 0.1105(6) 1.0009(6) 0.1204(3) 0.0167(8) Uani 1 1 d .
O12 O -0.0161(7) 1.2315(6) -0.0268(3) 0.0176(9) Uani 1 1 d .
O13 O 0.2091(7) 0.0554(6) 0.4033(4) 0.0219(9) Uani 1 1 d D
H13A H 0.099(10) 0.136(9) 0.423(8) 0.084(18) Uiso 1 1 d D
H13B H 0.185(15) -0.044(7) 0.410(8) 0.084(18) Uiso 1 1 d D
O14 O 0.3202(10) -0.0727(7) 0.6412(4) 0.0371(13) Uani 1 1 d D
H14A H 0.274(15) 0.006(9) 0.679(6) 0.084(18) Uiso 1 1 d D
H14B H 0.339(16) -0.180(5) 0.680(6) 0.084(18) Uiso 1 1 d D

loop_
_atom_site_aniso_label
_atom_site_aniso_U_11
_atom_site_aniso_U_22
_atom_site_aniso_U_33
_atom_site_aniso_U_23
_atom_site_aniso_U_13
_atom_site_aniso_U_12
U1 0.01078(9) 0.01030(10) 0.01009(8) -0.00182(7) 0.00032(7) -0.00303(7)
Fe1 0.0237(6) 0.0145(6) 0.0184(6) -0.0040(5) -0.0005(5) -0.0034(5)
Na1 0.0306(14) 0.0171(12) 0.0309(14) -0.0042(12) 0.0059(12) -0.0098(11)
C1 0.014(3) 0.014(3) 0.012(3) -0.005(2) -0.003(2) -0.003(2)
C2 0.016(3) 0.017(3) 0.012(3) -0.002(2) 0.001(2) -0.005(2)
C3 0.013(3) 0.014(3) 0.015(3) -0.002(2) -0.001(2) -0.005(2)
C4 0.013(3) 0.015(3) 0.019(3) -0.002(2) 0.002(2) -0.006(2)
C5 0.010(2) 0.014(3) 0.015(3) -0.002(2) 0.000(2) -0.003(2)
C6 0.013(3) 0.015(3) 0.011(3) -0.001(2) -0.001(2) -0.005(2)
O1 0.015(2) 0.020(2) 0.028(2) -0.0110(19) 0.0043(17) -0.0060(18)
O2 0.0134(19) 0.013(2) 0.024(2) -0.0042(18) -0.0006(17) -0.0029(16)
O3 0.015(2) 0.015(2) 0.033(3) -0.0037(18) -0.0025(17) -0.0071(18)
O4 0.0078(18) 0.020(2) 0.026(2) -0.0090(18) 0.0005(16) -0.0021(17)
O5 0.028(2) 0.013(2) 0.013(2) -0.0035(16) -0.0007(16) -0.0044(18)
O6 0.024(2) 0.012(2) 0.0123(19) -0.0046(16) 0.0007(16) -0.0042(17)
O7 0.028(2) 0.013(2) 0.016(2) -0.0004(17) 0.0004(17) -0.0030(18)
O8 0.037(3) 0.023(3) 0.013(2) -0.0054(18) 0.0020(18) -0.005(2)
O9 0.018(2) 0.017(2) 0.0130(19) -0.0067(16) 0.0062(15) -0.0083(17)
O10 0.023(2) 0.016(2) 0.018(2) -0.0085(17) 0.0073(17) -0.0098(18)
O11 0.020(2) 0.017(2) 0.0129(19) -0.0025(16) -0.0012(16) -0.0061(18)
O12 0.024(2) 0.015(2) 0.016(2) -0.0026(17) -0.0029(16) -0.0092(18)
O13 0.022(2) 0.017(2) 0.026(2) -0.007(2) -0.0020(19) -0.0044(19)
O14 0.053(3) 0.018(3) 0.036(3) -0.011(2) 0.018(2) -0.007(3)

loop_
_atom_type_symbol
_atom_type_description
_atom_type_scat_dispersion_real
_atom_type_scat_dispersion_imag
_atom_type_scat_source
C C 0.0033 0.0016 'International Tables Vol C Tables 4.2.6.8 and 6.1.1.4'
H H 0.0000 0.0000 'International Tables Vol C Tables 4.2.6.8 and 6.1.1.4'
O O 0.0106 0.0060 'International Tables Vol C Tables 4.2.6.8 and 6.1.1.4'
Na Na 0.0362 0.0249 'International Tables Vol C Tables 4.2.6.8 and 6.1.1.4'
Fe Fe 0.3463 0.8444 'International Tables Vol C Tables 4.2.6.8 and 6.1.1.4'
U U -9.6767 9.6646 'International Tables Vol C Tables 4.2.6.8 and 6.1.1.4'

loop_
_geom_angle_atom_site_label_1
_geom_angle_atom_site_label_2
_geom_angle_atom_site_label_3
_geom_angle
_geom_angle_site_symmetry_1
_geom_angle_site_symmetry_3
O6 U1 O5 65.31(14) . .
O6 U1 O9 78.53(13) . .
O5 U1 O9 143.83(14) . .
O6 U1 O11 150.70(13) . .
O5 U1 O11 85.39(13) . .
O9 U1 O11 130.76(12) . .
O6 U1 O10 129.70(13) . 2_665
O5 U1 O10 138.80(14) . 2_665
O9 U1 O10 66.02(13) . 2_665
O11 U1 O10 72.68(13) . 2_665
O6 U1 O12 136.10(14) . 2_575
O5 U1 O12 134.54(14) . 2_575
O9 U1 O12 73.78(13) . 2_575
O11 U1 O12 65.76(13) . 2_575
O10 U1 O12 66.45(13) 2_665 2_575
O6 U1 O1 99.06(14) . .
O5 U1 O1 67.28(14) . .
O9 U1 O1 122.26(13) . .
O11 U1 O1 67.83(13) . .
O10 U1 O1 129.61(14) 2_665 .
O12 U1 O1 69.46(13) 2_575 .
O6 U1 O4 103.18(14) . 1_655
O5 U1 O4 68.26(13) . 1_655
O9 U1 O4 122.22(12) . 1_655
O11 U1 O4 63.06(13) . 1_655
O10 U1 O4 70.73(13) 2_665 1_655
O12 U1 O4 120.31(13) 2_575 1_655
O1 U1 O4 114.54(13) . 1_655
O6 U1 O2 65.67(13) . .
O5 U1 O2 100.57(14) . .
O9 U1 O2 63.19(12) . .
O11 U1 O2 123.65(13) . .
O10 U1 O2 120.63(13) 2_665 .
O12 U1 O2 71.58(13) 2_575 .
O1 U1 O2 63.74(13) . .
O4 U1 O2 167.35(12) 1_655 .
O6 U1 O3 65.24(13) . 1_655
O5 U1 O3 96.69(14) . 1_655
O9 U1 O3 65.64(13) . 1_655
O11 U1 O3 121.25(13) . 1_655
O10 U1 O3 68.03(14) 2_665 1_655
O12 U1 O3 127.96(13) 2_575 1_655
O1 U1 O3 161.85(13) . 1_655
O4 U1 O3 63.68(13) 1_655 1_655
O2 U1 O3 113.64(12) . 1_655
O6 U1 Na1 50.60(10) . .
O5 U1 Na1 112.41(11) . .
O9 U1 Na1 35.11(10) . .
O11 U1 Na1 154.54(10) . .
O10 U1 Na1 101.08(10) 2_665 .
O12 U1 Na1 88.98(10) 2_575 .
O1 U1 Na1 101.33(10) . .
O4 U1 Na1 139.39(10) 1_655 .
O2 U1 Na1 37.99(9) . .
O3 U1 Na1 76.25(10) 1_655 .
O6 U1 Na1 122.69(10) . 1_565
O5 U1 Na1 62.49(10) . 1_565
O9 U1 Na1 147.39(9) . 1_565
O11 U1 Na1 32.58(10) . 1_565
O10 U1 Na1 81.69(10) 2_665 1_565
O12 U1 Na1 98.15(10) 2_575 1_565
O1 U1 Na1 81.54(10) . 1_565
O4 U1 Na1 35.31(9) 1_655 1_565
O2 U1 Na1 145.27(9) . 1_565
O3 U1 Na1 98.96(10) 1_655 1_565
Na1 U1 Na1 172.86(7) . 1_565
O7 Fe1 O7 180.0 . 2_656
O7 Fe1 O14 85.75(17) . .
O7 Fe1 O14 94.25(17) 2_656 .
O7 Fe1 O14 94.26(17) . 2_656
O7 Fe1 O14 85.74(17) 2_656 2_656
O14 Fe1 O14 180.0 . 2_656
O7 Fe1 O13 90.42(16) . 2_656
O7 Fe1 O13 89.58(16) 2_656 2_656
O14 Fe1 O13 91.4(2) . 2_656
O14 Fe1 O13 88.6(2) 2_656 2_656
O7 Fe1 O13 89.58(16) . .
O7 Fe1 O13 90.42(16) 2_656 .
O14 Fe1 O13 88.6(2) . .
O14 Fe1 O13 91.4(2) 2_656 .
O13 Fe1 O13 180.00(13) 2_656 .
O9 Na1 O11 116.98(16) . 1_545
O9 Na1 O13 134.28(18) . .
O11 Na1 O13 108.06(17) 1_545 .
O9 Na1 O2 66.47(15) . .
O11 Na1 O2 109.99(16) 1_545 .
O13 Na1 O2 91.84(16) . .
O9 Na1 O4 122.24(16) . 1_645
O11 Na1 O4 64.68(15) 1_545 1_645
O13 Na1 O4 83.31(16) . 1_645
O2 Na1 O4 170.92(17) . 1_645
O9 Na1 O6 68.73(13) . .
O11 Na1 O6 164.44(16) 1_545 .
O13 Na1 O6 65.72(14) . .
O2 Na1 O6 57.62(13) . .
O4 Na1 O6 126.10(15) 1_645 .
O9 Na1 U1 37.28(10) . .
O11 Na1 U1 139.14(13) 1_545 .
O13 Na1 U1 100.87(13) . .
O2 Na1 U1 39.79(10) . .
O4 Na1 U1 148.76(13) 1_645 .
O6 Na1 U1 37.69(8) . .
O9 Na1 U1 139.22(12) . 1_545
O11 Na1 U1 33.74(10) 1_545 1_545
O13 Na1 U1 84.49(13) . 1_545
O2 Na1 U1 136.14(13) . 1_545
O4 Na1 U1 35.92(9) 1_645 1_545
O6 Na1 U1 148.90(11) . 1_545
U1 Na1 U1 172.86(7) . 1_545
O4 C1 O1 126.0(5) . .
O4 C1 C2 117.3(5) . .
O1 C1 C2 116.7(5) . .
O3 C2 O2 127.6(6) . .
O3 C2 C1 116.6(5) . .
O2 C2 C1 115.8(5) . .
O8 C3 O5 127.2(6) . .
O8 C3 C4 121.3(5) . .
O5 C3 C4 111.5(5) . .
O7 C4 O6 125.7(6) . .
O7 C4 C3 119.7(5) . .
O6 C4 C3 114.6(5) . .
O10 C5 O9 126.2(5) . .
O10 C5 C5 118.2(6) . 2_665
O9 C5 C5 115.6(6) . 2_665
O12 C6 O11 125.0(5) . .
O12 C6 C6 117.8(6) . 2_575
O11 C6 C6 117.1(6) . 2_575
C1 O1 U1 121.4(4) . .
C2 O2 Na1 136.0(4) . .
C2 O2 U1 121.5(4) . .
Na1 O2 U1 102.23(14) . .
C2 O3 U1 119.9(4) . 1_455
C1 O4 Na1 129.6(4) . 1_465
C1 O4 U1 120.1(4) . 1_455
Na1 O4 U1 108.77(15) 1_465 1_455
C3 O5 U1 123.4(4) . .
C4 O6 U1 124.5(4) . .
C4 O6 Na1 139.1(4) . .
U1 O6 Na1 91.71(13) . .
C4 O7 Fe1 119.6(4) . .
C5 O9 Na1 131.3(4) . .
C5 O9 U1 121.1(4) . .
Na1 O9 U1 107.61(15) . .
C5 O10 U1 119.0(4) . 2_665
C6 O11 Na1 124.9(4) . 1_565
C6 O11 U1 118.8(4) . .
Na1 O11 U1 113.68(17) 1_565 .
C6 O12 U1 118.9(4) . 2_575
Fe1 O13 Na1 113.49(19) . .
Fe1 O13 H13A 110(7) . .
Na1 O13 H13A 109(7) . .
Fe1 O13 H13B 110(7) . .
Na1 O13 H13B 105(7) . .
H13A O13 H13B 110(7) . .
Fe1 O14 H14A 116(6) . .
Fe1 O14 H14B 128(6) . .
H14A O14 H14B 109(6) . .

loop_
_geom_bond_atom_site_label_1
_geom_bond_atom_site_label_2
_geom_bond_distance
_geom_bond_site_symmetry_2
U1 O6 2.348(4) .
U1 O5 2.395(4) .
U1 O9 2.439(4) .
U1 O11 2.458(4) .
U1 O10 2.473(4) 2_665
U1 O12 2.475(4) 2_575
U1 O1 2.496(4) .
U1 O4 2.511(4) 1_655
U1 O2 2.513(4) .
U1 O3 2.528(4) 1_655
Fe1 O7 2.132(4) .
Fe1 O7 2.132(4) 2_656
Fe1 O14 2.133(5) .
Fe1 O14 2.134(5) 2_656
Fe1 O13 2.181(5) 2_656
Fe1 O13 2.181(5) .
Na1 O9 2.316(5) .
Na1 O11 2.383(5) 1_545
Na1 O13 2.403(5) .
Na1 O2 2.417(5) .
Na1 O4 2.474(5) 1_645
Na1 O6 2.968(4) .
C1 O4 1.254(6) .
C1 O1 1.260(7) .
C1 C2 1.526(8) .
C2 O3 1.239(7) .
C2 O2 1.262(6) .
C3 O8 1.211(6) .
C3 O5 1.294(7) .
C3 C4 1.550(8) .
C4 O7 1.242(7) .
C4 O6 1.266(7) .
C5 O10 1.248(7) .
C5 O9 1.265(6) .
C5 C5 1.539(11) 2_665
C6 O12 1.246(7) .
C6 O11 1.270(6) .
C6 C6 1.517(11) 2_575
O3 U1 2.528(4) 1_455
O4 Na1 2.474(5) 1_465
O4 U1 2.511(4) 1_455
O10 U1 2.472(4) 2_665
O11 Na1 2.383(5) 1_565
O12 U1 2.475(4) 2_575
O13 H13A 0.84(2) .
O13 H13B 0.84(2) .
O14 H14A 0.84(2) .
O14 H14B 0.84(2) .

loop_
_geom_hbond_atom_site_label_D
_geom_hbond_atom_site_label_H
_geom_hbond_atom_site_label_A
_geom_hbond_distance_DH
_geom_hbond_distance_HA
_geom_hbond_distance_DA
_geom_hbond_angle_DHA
_geom_hbond_site_symmetry_A
O13 H13A O8 0.84(2) 1.95(2) 2.782(6) 171(9) 2_566
O14 H14A O1 0.84(2) 1.90(2) 2.742(6) 178(9) 2_566
O13 H13B O5 0.84(2) 1.94(4) 2.735(6) 158(9) 1_545
O14 H14B O3 0.84(2) 2.23(2) 3.064(6) 174(9) 2_556
O14 H14B O6 0.84(2) 2.34(8) 2.776(7) 113(7) 2_656
